data_2213444
loop_
_publ_author_name
'Abdelmalek Bouraiou'
'Ali Belfaitah'
'Sofiane  Bouacida'
'Patricia Benard-Rocherulle'
'Bertrand Carboni'

_publ_section_title (<i>E</i>)-3-(2-Ethoxyquinolin-3-yl)-1-(2-hydroxy-6-methylphenyl)prop-2-en-1-one
_journal_coeditor_code LH2342
_journal_issue 5
_journal_name_full 'Acta Crystallographica Section E'
_journal_page_first o2133
_journal_page_last o2135
_journal_paper_doi 10.1107/S1600536807014699
_journal_volume 63
_journal_year 2007
_chemical_formula_iupac 'C21 H19 N O3'
_chemical_formula_moiety 'C21 H19 N O3'
_chemical_formula_structural 'C21 H19 N O3'
_chemical_formula_sum 'C21 H19 N O3'
_chemical_formula_weight 333.37
_chemical_name_systematic
;
(E)-3-(2-Ethoxyquinolin-3-yl)-1-(2-hydroxy-6-methylphenyl)prop-2-en-1-one
;
_space_group_IT_number 33
_symmetry_cell_setting orthorhombic
_symmetry_space_group_name_Hall 'P -2ac -2n'
_symmetry_space_group_name_H-M 'P n 21 a'
_atom_sites_solution_hydrogens geom
_atom_sites_solution_primary direct
_atom_sites_solution_secondary difmap
_cell_angle_alpha 90.00
_cell_angle_beta 90.00
_cell_angle_gamma 90.00
_cell_formula_units_Z 4
_cell_length_a 7.6026(2)
_cell_length_b 14.7425(4)
_cell_length_c 15.6862(4)
_cell_measurement_reflns_used 24253
_cell_measurement_temperature 296(2)
_cell_measurement_theta_max 26.32
_cell_measurement_theta_min 2.76
_cell_volume 1758.13(8)
_computing_cell_refinement 'SCALEPACK (Otwinowski & Minor, 1997)'
_computing_data_collection 'COLLECT (Nonius, 1998)'
_computing_data_reduction 'SCALEPACK and DENZO (Otwinowski & Minor, 1997)'
_computing_molecular_graphics
;
ORTEP-3 (Farrugia,1997)and DIAMOND (Brandenburg
& Berndt, 2001)
;
_computing_publication_material 'WinGX (Farrugia, 1999)'
_computing_structure_refinement 'SHELXL97 (Sheldrick, 1997)'
_computing_structure_solution 'SIR2002 (Burla <i>et al.</i>,  2003)'
_diffrn_ambient_temperature 100(2)
_diffrn_measured_fraction_theta_full 0.998
_diffrn_measured_fraction_theta_max 0.998
_diffrn_measurement_device_type 'Bruker--Nonius KappaCCD'
_diffrn_measurement_method '\f scans, and \w scans with \k offsets'
_diffrn_radiation_monochromator graphite
_diffrn_radiation_type MoK\a
_diffrn_radiation_wavelength 0.71073
_diffrn_reflns_av_R_equivalents 0.0553
_diffrn_reflns_av_sigmaI/netI 0.0247
_diffrn_reflns_limit_h_max 9
_diffrn_reflns_limit_h_min -9
_diffrn_reflns_limit_k_max 18
_diffrn_reflns_limit_k_min -18
_diffrn_reflns_limit_l_max 18
_diffrn_reflns_limit_l_min -19
_diffrn_reflns_number 24253
_diffrn_reflns_theta_full 26.32
_diffrn_reflns_theta_max 26.32
_diffrn_reflns_theta_min 2.76
_diffrn_standards_decay_% 0
_exptl_absorpt_coefficient_mu 0.084
_exptl_absorpt_correction_type none
_exptl_crystal_colour Yellow
_exptl_crystal_density_diffrn 1.259
_exptl_crystal_density_method 'not measured'
_exptl_crystal_description Needle
_exptl_crystal_F_000 704
_exptl_crystal_size_max 0.15
_exptl_crystal_size_mid 0.11
_exptl_crystal_size_min 0.06
_refine_diff_density_max 0.095
_refine_diff_density_min -0.122
_refine_ls_extinction_coef none
_refine_ls_extinction_method SHELXL97
_refine_ls_goodness_of_fit_ref 1.029
_refine_ls_hydrogen_treatment constr
_refine_ls_matrix_type full
_refine_ls_number_parameters 236
_refine_ls_number_reflns 1869
_refine_ls_number_restraints 1
_refine_ls_restrained_S_all 1.029
_refine_ls_R_factor_all 0.0567
_refine_ls_R_factor_gt 0.0326
_refine_ls_shift/su_max 0.006
_refine_ls_shift/su_mean 0.000
_refine_ls_structure_factor_coef Fsqd
_refine_ls_weighting_details 'calc w=1/[\s^2^(Fo^2^)+(0.0293P)^2^+1.3984P] where P=(Fo^2^+2Fc^2^)/3'
_refine_ls_weighting_scheme calc
_refine_ls_wR_factor_gt 0.0741
_refine_ls_wR_factor_ref 0.0852
_reflns_number_gt 1348
_reflns_number_total 1869
_reflns_threshold_expression I>2\s(I)
_cod_data_source_file lh2342.cif
_cod_data_source_block I
_cod_depositor_comments
;
The following automatic conversions were performed:
'_symmetry_cell_setting' value 'Orthorhombic' changed to 'orthorhombic'
according to '/home/saulius/struct/CIF-dictionaries/cif_core.dic'
dictionary named 'cif_core.dic' version 2.4.1 from 2010-06-29.

Automatic conversion script
Id: cif_fix_enum 1527 2010-12-29 10:47:43Z saulius 

The following automatic conversions were performed:

'_symmetry_cell_setting' value 'Orthorhombic' changed to
'orthorhombic' according to
/home/saulius/struct/CIF-dictionaries/cif_core.dic dictionary named
'cif_core.dic' version 2.4.1 from 2010-06-29.

Automatic conversion script
Id: cif_fix_values 1715 2011-07-08 13:25:40Z adriana 
;
_cod_database_code 2213444
_cod_database_fobs_code 2213444

loop_
_symmetry_equiv_pos_site_id
_symmetry_equiv_pos_as_xyz
1 x,y,z
2 -x,1/2+y,-z
3 1/2-x,1/2+y,1/2+z
4 1/2+x,y,1/2-z

loop_
_atom_site_aniso_label
_atom_site_aniso_U_11
_atom_site_aniso_U_22
_atom_site_aniso_U_33
_atom_site_aniso_U_12
_atom_site_aniso_U_13
_atom_site_aniso_U_23
O1 0.0711(9) 0.0490(9) 0.0361(7) -0.0058(8) -0.0016(7) -0.0024(7)
O2 0.1039(14) 0.0721(12) 0.0424(9) -0.0109(10) -0.0007(9) 0.0080(8)
O3 0.1050(14) 0.0858(14) 0.0661(12) -0.0122(12) 0.0142(10) 0.0260(11)
N1 0.0548(10) 0.0481(11) 0.0439(9) 0.0050(9) 0.0009(9) 0.0049(9)
C1 0.0460(12) 0.0428(12) 0.0414(10) 0.0062(10) -0.0016(9) -0.0015(11)
C2 0.0451(12) 0.0407(11) 0.0407(10) 0.0083(9) 0.0001(9) 0.0007(10)
C3 0.0502(12) 0.0484(13) 0.0417(11) 0.0092(10) -0.0033(10) -0.0034(10)
C4 0.0426(12) 0.0420(13) 0.0574(13) 0.0057(10) -0.0003(10) -0.0032(11)
C5 0.0517(14) 0.0528(16) 0.0728(16) 0.0015(12) -0.0072(12) -0.0078(12)
C6 0.0546(14) 0.0484(15) 0.100(2) -0.0031(12) -0.0056(14) -0.0041(14)
C7 0.0561(15) 0.0515(16) 0.097(2) -0.0004(13) 0.0033(13) 0.0178(15)
C8 0.0582(14) 0.0515(16) 0.0695(15) 0.0071(12) 0.0038(12) 0.0127(12)
C9 0.0444(12) 0.0437(13) 0.0555(12) 0.0093(10) -0.0017(10) 0.0066(11)
C10 0.0519(12) 0.0502(14) 0.0383(10) 0.0068(12) 0.0005(9) 0.0028(10)
C11 0.0639(14) 0.0461(14) 0.0408(11) -0.0024(12) 0.0016(10) 0.0027(10)
C12 0.0581(14) 0.0523(15) 0.0455(12) 0.0067(12) 0.0022(10) 0.0081(10)
C13 0.0481(13) 0.0457(13) 0.0551(14) 0.0055(11) 0.0070(10) 0.0085(10)
C14 0.0510(12) 0.0497(15) 0.0577(14) 0.0017(12) 0.0068(10) 0.0017(11)
C15 0.0459(14) 0.0591(18) 0.0842(19) 0.0015(12) 0.0056(12) -0.0146(15)
C16 0.0586(17) 0.0544(17) 0.119(3) -0.0049(13) 0.0114(16) -0.0084(18)
C17 0.0700(19) 0.0600(19) 0.110(2) -0.0077(14) 0.0194(16) 0.0198(19)
C18 0.0592(15) 0.0585(17) 0.0679(16) 0.0033(13) 0.0104(13) 0.0178(13)
C19 0.075(2) 0.098(2) 0.095(2) -0.0014(18) 0.0004(15) -0.0370(19)
C20 0.0790(17) 0.0703(17) 0.0343(11) 0.0017(14) -0.0012(10) -0.0031(12)
C21 0.095(2) 0.078(2) 0.0519(16) -0.0002(18) -0.0067(12) -0.0168(14)

loop_
_atom_site_type_symbol
_atom_site_label
_atom_site_fract_x
_atom_site_fract_y
_atom_site_fract_z
_atom_site_U_iso_or_equiv
_atom_site_thermal_displace_type
_atom_site_occupancy
O O1 0.0711(2) 0.63718(11) 0.14351(8) 0.0521(5) Uani 1.000
O O2 -0.0528(3) 0.50410(13) 0.44150(10) 0.0728(7) Uani 1.000
O O3 -0.1870(3) 0.35064(14) 0.47616(11) 0.0856(8) Uani 1.000
N N1 0.1983(3) 0.77749(13) 0.13619(11) 0.0489(6) Uani 1.000
C C1 0.1395(3) 0.71106(16) 0.18284(12) 0.0434(7) Uani 1.000
C C2 0.1382(3) 0.70910(16) 0.27460(11) 0.0422(6) Uani 1.000
C C3 0.2078(3) 0.78397(16) 0.31388(13) 0.0468(7) Uani 1.000
C C4 0.2741(3) 0.85789(15) 0.26708(14) 0.0473(7) Uani 1.000
C C5 0.3456(3) 0.93651(17) 0.30510(17) 0.0591(9) Uani 1.000
C C6 0.4052(3) 1.00590(18) 0.2555(2) 0.0677(10) Uani 1.000
C C7 0.3977(3) 1.00029(18) 0.16672(19) 0.0682(10) Uani 1.000
C C8 0.3303(3) 0.92516(17) 0.12784(18) 0.0597(9) Uani 1.000
C C9 0.2666(3) 0.85209(16) 0.17705(14) 0.0479(7) Uani 1.000
C C10 0.0683(3) 0.63482(17) 0.32600(13) 0.0468(7) Uani 1.000
C C11 -0.0018(3) 0.55650(15) 0.30215(14) 0.0503(8) Uani 1.000
C C12 -0.0656(3) 0.48933(16) 0.36335(14) 0.0520(8) Uani 1.000
C C13 -0.1439(3) 0.40414(16) 0.33213(14) 0.0496(8) Uani 1.000
C C14 -0.1602(3) 0.38344(16) 0.24530(15) 0.0528(8) Uani 1.000
C C15 -0.2252(3) 0.30192(18) 0.21596(17) 0.0631(10) Uani 1.000
C C16 -0.2742(4) 0.2383(2) 0.2758(2) 0.0773(13) Uani 1.000
C C17 -0.2609(4) 0.2549(2) 0.3612(2) 0.0800(11) Uani 1.000
C C18 -0.1983(3) 0.33734(19) 0.39124(17) 0.0619(9) Uani 1.000
C C19 -0.2380(4) 0.2816(3) 0.1222(2) 0.0893(12) Uani 1.000
C C20 0.0641(3) 0.6380(2) 0.05150(12) 0.0612(9) Uani 1.000
C C21 -0.0297(4) 0.5533(2) 0.02490(15) 0.0750(11) Uani 1.000
H H3 0.21117 0.78601 0.37311 0.0561 Uiso 1.000
H H5 0.35195 0.94095 0.36416 0.0709 Uiso 1.000
H H6 0.45141 1.05758 0.28111 0.0812 Uiso 1.000
H H7 0.43898 1.04822 0.13378 0.0817 Uiso 1.000
H H8 0.32637 0.92210 0.06865 0.0717 Uiso 1.000
H H10 0.07380 0.64387 0.38461 0.0561 Uiso 1.000
H H11 -0.01084 0.54379 0.24424 0.0603 Uiso 1.000
H H13A 0.18200 0.63905 0.02788 0.0734 Uiso 1.000
H H13B 0.00118 0.69108 0.03149 0.0734 Uiso 1.000
H H14 -0.12556 0.42674 0.20559 0.0634 Uiso 1.000
H H16 -0.31741 0.18252 0.25748 0.0926 Uiso 1.000
H H17 -0.29436 0.21031 0.39984 0.0960 Uiso 1.000
H H19A -0.23530 0.33734 0.09054 0.1344 Uiso 1.000
H H19B -0.34623 0.25031 0.11074 0.1344 Uiso 1.000
H H19C -0.14067 0.24418 0.10533 0.1344 Uiso 1.000
H H21A -0.03752 0.55129 -0.03616 0.1123 Uiso 1.000
H H21B -0.14595 0.55302 0.04883 0.1123 Uiso 1.000
H H21C 0.03406 0.50132 0.04495 0.1123 Uiso 1.000
H H33 -0.14849 0.40163 0.48555 0.1284 Uiso 1.000

loop_
_atom_type_symbol
_atom_type_description
_atom_type_scat_dispersion_real
_atom_type_scat_dispersion_imag
_atom_type_scat_source
C C 0.0033 0.0000 'International Tables Vol C Tables 4.2.6.8 and 6.1.1.4'
H H 0.0000 0.0000 'International Tables Vol C Tables 4.2.6.8 and 6.1.1.4'
N N 0.0061 0.0000 'International Tables Vol C Tables 4.2.6.8 and 6.1.1.4'
O O 0.0106 0.0000 'International Tables Vol C Tables 4.2.6.8 and 6.1.1.4'
Cl Cl 0.1484 0.0000 'International Tables Vol C Tables 4.2.6.8 and 6.1.1.4'

loop_
_geom_angle_atom_site_label_1
_geom_angle_atom_site_label_2
_geom_angle_atom_site_label_3
_geom_angle
_geom_angle_publ_flag
C1 O1 C20 117.53(18) yes
C18 O3 H33 109.00 no
C1 N1 C9 118.00(18) yes
O1 C1 N1 118.71(17) yes
N1 C1 C2 125.4(2) yes
O1 C1 C2 115.87(19) yes
C1 C2 C3 115.5(2) no
C3 C2 C10 119.76(17) no
C1 C2 C10 124.7(2) no
C2 C3 C4 121.83(19) no
C3 C4 C9 117.3(2) no
C5 C4 C9 119.1(2) no
C3 C4 C5 123.6(2) no
C4 C5 C6 120.2(2) no
C5 C6 C7 120.8(2) no
C6 C7 C8 120.6(3) no
C7 C8 C9 120.3(3) no
N1 C9 C8 119.0(2) yes
C4 C9 C8 119.1(2) no
N1 C9 C4 121.9(2) yes
C2 C10 C11 130.1(2) no
C10 C11 C12 122.6(2) no
O2 C12 C11 120.0(2) yes
C11 C12 C13 119.54(19) no
O2 C12 C13 120.4(2) yes
C12 C13 C18 119.6(2) no
C14 C13 C18 117.4(2) no
C12 C13 C14 123.0(2) no
C13 C14 C15 123.1(2) no
C14 C15 C16 117.6(2) no
C14 C15 C19 121.6(3) no
C16 C15 C19 120.9(3) no
C15 C16 C17 121.8(3) no
C16 C17 C18 121.0(3) no
O3 C18 C13 121.8(2) yes
C13 C18 C17 119.2(2) no
O3 C18 C17 119.0(3) yes
O1 C20 C21 106.80(19) yes
C2 C3 H3 119.00 no
C4 C3 H3 119.00 no
C4 C5 H5 120.00 no
C6 C5 H5 120.00 no
C5 C6 H6 120.00 no
C7 C6 H6 120.00 no
C6 C7 H7 120.00 no
C8 C7 H7 120.00 no
C7 C8 H8 120.00 no
C9 C8 H8 120.00 no
C2 C10 H10 115.00 no
C11 C10 H10 115.00 no
C10 C11 H11 119.00 no
C12 C11 H11 119.00 no
C13 C14 H14 118.00 no
C15 C14 H14 118.00 no
C15 C16 H16 119.00 no
C17 C16 H16 119.00 no
C16 C17 H17 120.00 no
C18 C17 H17 119.00 no
C15 C19 H19A 110.00 no
C15 C19 H19B 110.00 no
C15 C19 H19C 110.00 no
H19A C19 H19B 109.00 no
H19A C19 H19C 109.00 no
H19B C19 H19C 109.00 no
O1 C20 H13A 110.00 no
O1 C20 H13B 110.00 no
C21 C20 H13A 110.00 no
C21 C20 H13B 110.00 no
H13A C20 H13B 109.00 no
C20 C21 H21A 109.00 no
C20 C21 H21B 109.00 no
C20 C21 H21C 110.00 no
H21A C21 H21B 109.00 no
H21A C21 H21C 109.00 no
H21B C21 H21C 109.00 no

loop_
_geom_bond_atom_site_label_1
_geom_bond_atom_site_label_2
_geom_bond_distance
_geom_bond_publ_flag
O1 C1 1.356(3) yes
O1 C20 1.444(2) yes
O2 C12 1.249(3) yes
O3 C18 1.349(3) yes
O3 H33 0.8200 no
N1 C1 1.302(3) yes
N1 C9 1.375(3) yes
C1 C2 1.440(3) no
C2 C3 1.370(3) no
C2 C10 1.460(3) no
C3 C4 1.407(3) no
C4 C5 1.412(3) no
C4 C9 1.416(3) no
C5 C6 1.363(4) no
C6 C7 1.396(4) no
C7 C8 1.364(4) no
C8 C9 1.411(3) no
C10 C11 1.326(3) no
C11 C12 1.462(3) no
C12 C13 1.474(3) no
C13 C14 1.401(3) no
C13 C18 1.414(4) no
C14 C15 1.379(4) no
C15 C16 1.378(4) no
C15 C19 1.504(4) no
C16 C17 1.366(4) no
C17 C18 1.388(4) no
C20 C21 1.497(4) no
C3 H3 0.9300 no
C5 H5 0.9300 no
C6 H6 0.9300 no
C7 H7 0.9300 no
C8 H8 0.9300 no
C10 H10 0.9300 no
C11 H11 0.9300 no
C14 H14 0.9300 no
C16 H16 0.9300 no
C17 H17 0.9300 no
C19 H19A 0.9600 no
C19 H19B 0.9600 no
C19 H19C 0.9600 no
C20 H13A 0.9700 no
C20 H13B 0.9700 no
C21 H21A 0.9600 no
C21 H21B 0.9600 no
C21 H21C 0.9600 no

loop_
_geom_contact_atom_site_label_1
_geom_contact_atom_site_label_2
_geom_contact_distance
_geom_contact_site_symmetry_2
_geom_contact_publ_flag
O1 C11 2.813(3) . no
O2 O3 2.541(3) . no
O3 O2 2.541(3) . no
O1 H11 2.1900 . no
O2 H10 2.4400 . no
O2 H8 2.9000 3_545 no
O2 H13A 2.8700 4_455 no
O2 H33 1.8100 . no
O3 H3 2.5600 2_546 no
N1 H13A 2.6600 . no
N1 H13B 2.5600 . no
C1 C11 3.562(3) 4_555 no
C1 C3 3.454(3) 4_455 no
C1 C10 3.451(3) 4_555 no
C2 C4 3.592(3) 4_455 no
C3 C9 3.504(3) 4_455 no
C3 C1 3.454(3) 4_555 no
C4 C2 3.592(3) 4_555 no
C4 C6 3.571(3) 4_455 no
C5 C9 3.446(3) 4_555 no
C5 C7 3.560(3) 4_455 no
C6 C4 3.571(3) 4_555 no
C7 C5 3.560(3) 4_555 no
C9 C5 3.446(3) 4_455 no
C9 C3 3.504(3) 4_555 no
C10 C1 3.451(3) 4_455 no
C11 C1 3.562(3) 4_455 no
C11 O1 2.813(3) . no
C14 C15 3.571(3) 4_555 no
C15 C16 3.557(4) 4_555 no
C15 C14 3.571(3) 4_455 no
C16 C15 3.557(4) 4_455 no
C1 H11 2.8800 . no
C11 H14 2.6200 . no
C12 H33 2.4000 . no
C14 H11 2.6200 . no
C17 H19C 2.9400 4_455 no
C18 H19B 2.9700 4_555 no
C20 H19C 2.9700 2_555 no
H3 H5 2.5300 . no
H3 H10 2.3500 . no
H3 O3 2.5600 2_556 no
H5 H3 2.5300 . no
H6 H16 2.5700 1_665 no
H8 O2 2.9000 3_554 no
H10 O2 2.4400 . no
H10 H3 2.3500 . no
H11 O1 2.1900 . no
H11 C1 2.8800 . no
H11 C14 2.6200 . no
H11 H14 2.0300 . no
H13A N1 2.6600 . no
H13A O2 2.8700 4_555 no
H13B N1 2.5600 . no
H13B H19C 2.5200 2_555 no
H14 C11 2.6200 . no
H14 H11 2.0300 . no
H14 H19A 2.3900 . no
H16 H6 2.5700 1_445 no
H16 H19B 2.5200 . no
H19A H14 2.3900 . no
H19B H16 2.5200 . no
H19B C18 2.9700 4_455 no
H19C C20 2.9700 2_545 no
H19C H13B 2.5200 2_545 no
H19C C17 2.9400 4_555 no
H33 O2 1.8100 . no
H33 C12 2.4000 . no

loop_
_geom_hbond_atom_site_label_D
_geom_hbond_atom_site_label_H
_geom_hbond_atom_site_label_A
_geom_hbond_site_symmetry_A
_geom_hbond_distance_DH
_geom_hbond_distance_HA
_geom_hbond_distance_DA
_geom_hbond_angle_DHA
_geom_hbond_publ_flag
O3 H33 O2 . 0.8200 1.8100 2.541(3) 147.00 yes
C3 H3 O3 2_556 0.9300 2.5600 3.441(3) 159.00 yes
C10 H10 O2 . 0.9300 2.4400 2.801(3) 103.00 yes
C11 H11 O1 . 0.9300 2.1900 2.813(3) 124.00 yes

loop_
_geom_torsion_atom_site_label_1
_geom_torsion_atom_site_label_2
_geom_torsion_atom_site_label_3
_geom_torsion_atom_site_label_4
_geom_torsion
_geom_torsion_publ_flag
C20 O1 C1 N1 -1.5(3) no
C20 O1 C1 C2 177.77(19) no
C1 O1 C20 C21 -175.3(2) no
C9 N1 C1 O1 179.7(2) no
C9 N1 C1 C2 0.6(4) no
C1 N1 C9 C8 -179.7(2) no
C1 N1 C9 C4 0.0(4) no
O1 C1 C2 C10 -0.5(3) no
N1 C1 C2 C3 -0.9(4) no
O1 C1 C2 C3 179.9(2) no
N1 C1 C2 C10 178.6(2) no
C10 C2 C3 C4 -178.9(2) no
C1 C2 C3 C4 0.6(3) no
C3 C2 C10 C11 -178.9(2) no
C1 C2 C10 C11 1.6(4) no
C2 C3 C4 C9 -0.1(3) no
C2 C3 C4 C5 179.5(2) no
C3 C4 C5 C6 -179.1(2) no
C3 C4 C9 C8 179.4(2) no
C9 C4 C5 C6 0.5(3) no
C3 C4 C9 N1 -0.3(3) no
C5 C4 C9 C8 -0.2(3) no
C5 C4 C9 N1 -179.9(2) no
C4 C5 C6 C7 -0.4(4) no
C5 C6 C7 C8 0.1(4) no
C6 C7 C8 C9 0.2(4) no
C7 C8 C9 C4 -0.1(3) no
C7 C8 C9 N1 179.6(2) no
C2 C10 C11 C12 180.0(2) no
C10 C11 C12 O2 -1.1(4) no
C10 C11 C12 C13 179.3(2) no
O2 C12 C13 C14 -179.4(2) no
O2 C12 C13 C18 -2.5(3) no
C11 C12 C13 C14 0.3(3) no
C11 C12 C13 C18 177.1(2) no
C12 C13 C14 C15 176.6(2) no
C18 C13 C14 C15 -0.3(3) no
C12 C13 C18 O3 2.6(4) no
C12 C13 C18 C17 -175.7(2) no
C14 C13 C18 O3 179.7(2) no
C14 C13 C18 C17 1.3(3) no
C13 C14 C15 C16 -0.6(4) no
C13 C14 C15 C19 -179.0(2) no
C14 C15 C16 C17 0.6(4) no
C19 C15 C16 C17 178.9(3) no
C15 C16 C17 C18 0.5(5) no
C16 C17 C18 O3 -179.8(3) no
C16 C17 C18 C13 -1.5(4) no

loop_
_cod_related_entry_id
_cod_related_entry_database
_cod_related_entry_code
1 ChemSpider 30655231
